data_4346151
loop_
_publ_author_name
'Luan, Jie'
'Zhou, Jian'
'Liu, Zhan'
'Zhu, Bowen'
'Wang, Huisi'
'Bao, Xin'
'Liu, Wei'
'Tong, Ming-Liang'
'Peng, Guo'
'Peng, Haonan'
'Salmon, Lionel'
'Bousseksou, Azzedine'

_publ_section_title
;
 Polymorphism-Dependent Spin-Crossover: Hysteretic Two-Step Spin
 Transition with an Ordered [HS-HS-LS] Intermediate Phase.
;
_journal_issue 11
_journal_name_full 'Inorganic chemistry'
_journal_page_first 5145
_journal_page_last 5147
_journal_paper_doi 10.1021/acs.inorgchem.5b00629
_journal_volume 54
_journal_year 2015
_chemical_formula_moiety 'C18 H22 Fe N6 Se2'
_chemical_formula_sum 'C18 H22 Fe N6 Se2'
_chemical_formula_weight 536.18
_space_group_crystal_system monoclinic
_space_group_IT_number 15
_space_group_name_Hall '-C 2yc'
_space_group_name_H-M_alt 'C 1 2/c 1'
_atom_sites_solution_hydrogens geom
_atom_sites_solution_primary iterative
_audit_creation_date 2015-03-10
_audit_creation_method
;
Olex2 1.2
(compiled 2015.01.26 svn.r3150 for OlexSys, GUI svn.r4998)
;
_cell_angle_alpha 90
_cell_angle_beta 124.424(2)
_cell_angle_gamma 90
_cell_formula_units_Z 4
_cell_length_a 20.8587(15)
_cell_length_b 7.6812(5)
_cell_length_c 15.6355(9)
_cell_measurement_temperature 173
_cell_volume 2066.4(2)
_computing_molecular_graphics 'Olex2 (Dolomanov et al., 2009)'
_computing_publication_material 'Olex2 (Dolomanov et al., 2009)'
_computing_structure_refinement 'ShelXL (Sheldrick, 2008)'
_computing_structure_solution 'olex2.solve (Bourhis et al., 2015)'
_diffrn_ambient_temperature 173
_diffrn_measured_fraction_theta_full 0.982
_diffrn_measured_fraction_theta_max 0.974
_diffrn_radiation_type MoK\a
_diffrn_radiation_wavelength 0.71076
_diffrn_reflns_av_R_equivalents 0.0214
_diffrn_reflns_av_unetI/netI 0.0245
_diffrn_reflns_Laue_measured_fraction_full 0.982
_diffrn_reflns_Laue_measured_fraction_max 0.974
_diffrn_reflns_limit_h_max 25
_diffrn_reflns_limit_h_min -19
_diffrn_reflns_limit_k_max 9
_diffrn_reflns_limit_k_min -9
_diffrn_reflns_limit_l_max 18
_diffrn_reflns_limit_l_min -19
_diffrn_reflns_number 5175
_diffrn_reflns_point_group_measured_fraction_full 0.982
_diffrn_reflns_point_group_measured_fraction_max 0.974
_diffrn_reflns_theta_full 25.243
_diffrn_reflns_theta_max 25.693
_diffrn_reflns_theta_min 3.159
_exptl_absorpt_coefficient_mu 4.268
_exptl_absorpt_correction_T_max 0.7453
_exptl_absorpt_correction_T_min 0.6221
_exptl_absorpt_correction_type multi-scan
_exptl_crystal_colour yellow
_exptl_crystal_colour_primary yellow
_exptl_crystal_density_diffrn 1.723
_exptl_crystal_description block
_exptl_crystal_F_000 1064
_exptl_crystal_size_max 0.0
_exptl_crystal_size_mid 0.0
_exptl_crystal_size_min 0.0
_refine_diff_density_max 0.629
_refine_diff_density_min -0.565
_refine_diff_density_rms 0.070
_refine_ls_extinction_method none
_refine_ls_goodness_of_fit_ref 1.055
_refine_ls_hydrogen_treatment constr
_refine_ls_matrix_type full
_refine_ls_number_parameters 124
_refine_ls_number_reflns 1923
_refine_ls_number_restraints 0
_refine_ls_restrained_S_all 1.055
_refine_ls_R_factor_all 0.0371
_refine_ls_R_factor_gt 0.0258
_refine_ls_shift/su_max 0.000
_refine_ls_shift/su_mean 0.000
_refine_ls_structure_factor_coef Fsqd
_refine_ls_weighting_details 'w=1/[\s^2^(Fo^2^)+(0.0180P)^2^+4.7100P] where P=(Fo^2^+2Fc^2^)/3'
_refine_ls_weighting_scheme calc
_refine_ls_wR_factor_gt 0.0527
_refine_ls_wR_factor_ref 0.0569
_reflns_Friedel_coverage 0.000
_reflns_number_gt 1586
_reflns_number_total 1923
_reflns_threshold_expression 'I > 2\s(I)'
_cod_data_source_file ic5b00629_si_002.cif
_cod_data_source_block 1b_173K
_cod_database_code 4346151
_shelxl_version_number 2014-3
_shelx_space_group_comment
;
The symmetry employed for this shelxl refinement is uniquely defined
by the following loop, which should always be used as a source of
symmetry information in preference to the above space-group names.
They are only intended as comments.
;
_olex2_refinement_description
;
1. Fixed Uiso
 At 1.2 times of:
  All C(H) groups, All C(H,H) groups
 At 1.5 times of:
  All C(H,H,H) groups
2.a Secondary CH2 refined with riding coordinates:
 C6(H6A,H6B), C7(H7A,H7B)
2.b Aromatic/amide H refined with riding coordinates:
 C2(H2), C3(H3), C1(H1), C4(H4)
2.c Idealised Me refined as rotating group:
 C8(H8A,H8B,H8C)
;
_olex2_submission_special_instructions 'No special instructions were received'

loop_
_space_group_symop_operation_xyz
'x, y, z'
'-x, y, -z+1/2'
'x+1/2, y+1/2, z'
'-x+1/2, y+1/2, -z+1/2'
'-x, -y, -z'
'x, -y, z-1/2'
'-x+1/2, -y+1/2, -z'
'x+1/2, -y+1/2, z-1/2'

loop_
_atom_site_label
_atom_site_type_symbol
_atom_site_fract_x
_atom_site_fract_y
_atom_site_fract_z
_atom_site_U_iso_or_equiv
_atom_site_adp_type
_atom_site_occupancy
_atom_site_site_symmetry_order
_atom_site_calc_flag
_atom_site_refinement_flags_posn
_atom_site_refinement_flags_adp
_atom_site_refinement_flags_occupancy
Se1 Se 0.36003(2) 0.89033(4) 0.38624(2) 0.03556(11) Uani 1 1 d . . .
Fe1 Fe 0.5000 0.61159(6) 0.2500 0.01498(12) Uani 1 2 d S T P
N1 N 0.61262(12) 0.5941(3) 0.40049(15) 0.0178(4) Uani 1 1 d . . .
N2 N 0.56185(12) 0.3855(3) 0.23271(15) 0.0175(4) Uani 1 1 d . . .
N3 N 0.45425(13) 0.7778(3) 0.31062(17) 0.0244(5) Uani 1 1 d . . .
C6 C 0.64625(14) 0.4220(3) 0.30118(18) 0.0206(5) Uani 1 1 d . . .
H6A H 0.6608 0.5043 0.2662 0.025 Uiso 1 1 calc R . .
H6B H 0.6756 0.3127 0.3144 0.025 Uiso 1 1 calc R . .
C5 C 0.66780(14) 0.4990(3) 0.40309(19) 0.0185(5) Uani 1 1 d . . .
C2 C 0.70226(15) 0.6553(4) 0.58121(19) 0.0256(6) Uani 1 1 d . . .
H2 H 0.7127 0.7104 0.6422 0.031 Uiso 1 1 calc R . .
C3 C 0.75871(16) 0.5568(4) 0.5834(2) 0.0271(6) Uani 1 1 d . . .
H3 H 0.8088 0.5438 0.6459 0.033 Uiso 1 1 calc R . .
C1 C 0.63056(15) 0.6716(3) 0.48848(19) 0.0219(5) Uani 1 1 d . . .
H1 H 0.5921 0.7408 0.4867 0.026 Uiso 1 1 calc R . .
C8 C 0.54017(16) 0.3563(4) 0.12571(19) 0.0265(6) Uani 1 1 d . . .
H8A H 0.4845 0.3309 0.0799 0.040 Uiso 1 1 calc GR . .
H8B H 0.5698 0.2577 0.1253 0.040 Uiso 1 1 calc GR . .
H8C H 0.5519 0.4610 0.1012 0.040 Uiso 1 1 calc GR . .
C4 C 0.74112(15) 0.4774(3) 0.4930(2) 0.0240(6) Uani 1 1 d . . .
H4 H 0.7789 0.4089 0.4928 0.029 Uiso 1 1 calc R . .
C9 C 0.41840(14) 0.8224(3) 0.34198(19) 0.0210(6) Uani 1 1 d . . .
C7 C 0.54268(15) 0.2298(3) 0.2704(2) 0.0227(6) Uani 1 1 d . . .
H7A H 0.5746 0.2296 0.3471 0.027 Uiso 1 1 calc R . .
H7B H 0.5551 0.1231 0.2469 0.027 Uiso 1 1 calc R . .

loop_
_atom_site_aniso_label
_atom_site_aniso_U_11
_atom_site_aniso_U_22
_atom_site_aniso_U_33
_atom_site_aniso_U_23
_atom_site_aniso_U_13
_atom_site_aniso_U_12
Se1 0.03272(18) 0.0490(2) 0.03553(17) 0.00198(15) 0.02566(15) 0.01083(15)
Fe1 0.0136(2) 0.0172(2) 0.0158(2) 0.000 0.0093(2) 0.000
N1 0.0169(11) 0.0201(11) 0.0178(10) -0.0011(9) 0.0105(9) -0.0002(9)
N2 0.0153(10) 0.0201(11) 0.0186(10) -0.0034(9) 0.0105(9) -0.0004(9)
N3 0.0232(12) 0.0262(12) 0.0261(11) 0.0005(10) 0.0152(10) 0.0053(10)
C6 0.0151(12) 0.0264(14) 0.0231(12) -0.0026(11) 0.0126(11) 0.0023(11)
C5 0.0159(13) 0.0186(13) 0.0223(12) -0.0007(10) 0.0117(11) -0.0013(10)
C2 0.0270(15) 0.0277(14) 0.0186(13) -0.0038(11) 0.0108(12) -0.0035(11)
C3 0.0182(14) 0.0301(15) 0.0215(13) 0.0008(12) 0.0042(11) -0.0027(12)
C1 0.0242(14) 0.0237(13) 0.0214(13) -0.0029(11) 0.0151(11) -0.0022(11)
C8 0.0288(15) 0.0324(16) 0.0210(13) -0.0065(12) 0.0156(12) -0.0016(12)
C4 0.0168(13) 0.0251(14) 0.0278(14) 0.0039(12) 0.0112(11) 0.0032(11)
C9 0.0181(13) 0.0200(13) 0.0204(13) 0.0015(11) 0.0082(11) 0.0027(11)
C7 0.0230(15) 0.0166(13) 0.0270(14) 0.0017(11) 0.0133(12) 0.0038(11)

loop_
_atom_type_symbol
_atom_type_description
_atom_type_scat_dispersion_real
_atom_type_scat_dispersion_imag
_atom_type_scat_source
C C 0.0033 0.0016 'International Tables Vol C Tables 4.2.6.8 and 6.1.1.4'
H H 0.0000 0.0000 'International Tables Vol C Tables 4.2.6.8 and 6.1.1.4'
Fe Fe 0.3463 0.8444 'International Tables Vol C Tables 4.2.6.8 and 6.1.1.4'
N N 0.0061 0.0033 'International Tables Vol C Tables 4.2.6.8 and 6.1.1.4'
Se Se -0.0929 2.2259 'International Tables Vol C Tables 4.2.6.8 and 6.1.1.4'

loop_
_geom_angle_atom_site_label_1
_geom_angle_atom_site_label_2
_geom_angle_atom_site_label_3
_geom_angle
_geom_angle_site_symmetry_1
_geom_angle_site_symmetry_3
N1 Fe1 N1 172.97(11) 2_655 .
N1 Fe1 N2 75.22(7) . .
N1 Fe1 N2 99.28(7) . 2_655
N1 Fe1 N2 75.22(7) 2_655 2_655
N1 Fe1 N2 99.28(7) 2_655 .
N2 Fe1 N2 80.11(10) . 2_655
N3 Fe1 N1 92.13(8) 2_655 2_655
N3 Fe1 N1 92.13(8) . .
N3 Fe1 N1 92.11(8) . 2_655
N3 Fe1 N1 92.11(8) 2_655 .
N3 Fe1 N2 88.73(8) . 2_655
N3 Fe1 N2 161.39(8) 2_655 2_655
N3 Fe1 N2 88.73(8) 2_655 .
N3 Fe1 N2 161.39(8) . .
N3 Fe1 N3 105.61(13) 2_655 .
C5 N1 Fe1 116.40(15) . .
C1 N1 Fe1 125.44(17) . .
C1 N1 C5 118.2(2) . .
C6 N2 Fe1 107.00(14) . .
C6 N2 C8 108.91(19) . .
C6 N2 C7 110.04(19) . .
C8 N2 Fe1 114.76(15) . .
C8 N2 C7 110.3(2) . .
C7 N2 Fe1 105.69(14) . .
C9 N3 Fe1 159.3(2) . .
N2 C6 C5 111.11(19) . .
N1 C5 C6 116.2(2) . .
N1 C5 C4 122.1(2) . .
C4 C5 C6 121.6(2) . .
C1 C2 C3 118.5(2) . .
C2 C3 C4 119.0(2) . .
N1 C1 C2 123.0(2) . .
C5 C4 C3 119.2(2) . .
N3 C9 Se1 178.1(2) . .
N2 C7 C7 110.44(17) . 2_655

loop_
_geom_bond_atom_site_label_1
_geom_bond_atom_site_label_2
_geom_bond_distance
_geom_bond_site_symmetry_2
Se1 C9 1.785(3) .
Fe1 N1 2.1962(19) .
Fe1 N1 2.1962(19) 2_655
Fe1 N2 2.269(2) 2_655
Fe1 N2 2.269(2) .
Fe1 N3 2.112(2) .
Fe1 N3 2.112(2) 2_655
N1 C5 1.344(3) .
N1 C1 1.344(3) .
N2 C6 1.481(3) .
N2 C8 1.483(3) .
N2 C7 1.484(3) .
N3 C9 1.154(3) .
C6 C5 1.510(3) .
C5 C4 1.383(4) .
C2 C3 1.384(4) .
C2 C1 1.380(4) .
C3 C4 1.384(4) .
C7 C7 1.514(5) 2_655
